data_1001220
loop_
_publ_author_name
'Choisnet, J'
'Hervieu, M'
'Raveau, B'
'Tarte, P'

_publ_section_title
;
Two Polymorphous Lithium Stannoferrites Li Fe Sn O~4~: A Ramsdellite-
Type and a Hexagonal Close-Packed Structure
;
_journal_coden_ASTM JSSCBI
_journal_name_full 'Journal of Solid State Chemistry'
_journal_page_first 344
_journal_page_last 351
_journal_paper_doi 10.1016/0022-4596(81)90401-1
_journal_volume 40
_journal_year 1981
_chemical_formula_structural 'Li Fe Sn O4'
_chemical_formula_sum 'Fe Li O4 Sn'
_chemical_name_systematic
;
Lithium iron(III) tin(IV) oxide - low-temperature phase
;
_space_group_IT_number 186
_symmetry_cell_setting hexagonal
_symmetry_Int_Tables_number 186
_symmetry_space_group_name_Hall 'P 6c -2c'
_symmetry_space_group_name_H-M 'P 63 m c'
_cell_angle_alpha 90
_cell_angle_beta 90
_cell_angle_gamma 120
_cell_formula_units_Z 4
_cell_length_a 6.012(1)
_cell_length_b 6.012(1)
_cell_length_c 9.776(2)
_cell_volume 306.0
_exptl_crystal_density_meas 5.29
_refine_ls_R_factor_all 0.059
_cod_database_code 1001220

loop_
_symmetry_equiv_pos_as_xyz
x,y,z
-y,x-y,z
y-x,-x,z
-y,-x,z
y-x,y,z
x,x-y,z
-x,-y,1/2+z
y,y-x,1/2+z
x-y,x,1/2+z
y,x,1/2+z
x-y,-y,1/2+z
-x,y-x,1/2+z

loop_
_atom_site_label
_atom_site_type_symbol
_atom_site_symmetry_multiplicity
_atom_site_Wyckoff_symbol
_atom_site_fract_x
_atom_site_fract_y
_atom_site_fract_z
_atom_site_occupancy
_atom_site_attached_hydrogens
_atom_site_calc_flag
Sn1 Sn4+ 2 b 0.3333 0.6667 0.497(1) 1. 0 d
Li1 Li1+ 6 c 0.167(1) -0.167(1) 0.214(2) 0.146 0 d
Fe1 Fe3+ 6 c 0.167(1) -0.167(1) 0.214(2) 0.52 0 d
Sn2 Sn4+ 6 c 0.167(1) -0.167(1) 0.214(2) 0.333 0 d
Li2 Li1+ 2 b 0.3333 0.6667 -0.082(6) 0.56 0 d
Fe2 Fe3+ 2 b 0.3333 0.6667 -0.082(6) 0.44 0 d
Li3 Li1+ 2 a 0. 0. 0.51(1) 1. 0 d
O1 O2- 2 a 0. 0. 0.325(5) 1. 0 d
O2 O2- 2 b 0.3333 0.6667 0.107(3) 1. 0 d
O3 O2- 6 c 0.481(2) -0.481(2) 0.342(3) 1. 0 d
O4 O2- 6 c 0.160(6) -0.160(6) 0.612(3) 1. 0 d

loop_
_atom_type_symbol
_atom_type_oxidation_number
Sn4+ 4.000
Li1+ 1.000
Fe3+ 3.000
O2- -2.000
